data_7709402
loop_
_publ_author_name
'Shekhovtsov, Nikita A.'
'Kokina, Tatyana E.'
'Vinogradova, Katerina A.'
'Panarin, Andrey Y.'
'Rakhmanova, Marianna I.'
'Naumov, Dmitry Y.'
'Pervukhina, Natalya V.'
'Nikolaenkova, Elena B.'
'Krivopalov, Viktor P.'
'Czerwieniec, Rafa\/l'
'Bushuev, Mark B.'

_publ_section_title
;
 Near-infrared emitting copper(i) complexes with a pyrazolylpyrimidine
 ligand: exploring relaxation pathways
;
_journal_name_full 'Dalton Transactions'
_journal_paper_doi 10.1039/D1DT04325K
_journal_year 2022
_chemical_formula_moiety 'C42 H36 Cu N8, F6 P'
_chemical_formula_sum 'C42 H36 Cu F6 N8 P'
_chemical_formula_weight 861.30
_space_group_crystal_system monoclinic
_space_group_IT_number 15
_space_group_name_Hall '-I 2ya'
_space_group_name_H-M_alt 'I 1 2/a 1'
_atom_sites_solution_hydrogens geom
_atom_sites_solution_primary dual
_audit_creation_date 2018-10-09
_audit_creation_method
;
Olex2 1.2-alpha
(compiled 2018.07.26 svn.r3523 for OlexSys, GUI svn.r5532)
;
_audit_update_record
;
2021-07-02 deposited with the CCDC.	2022-01-17 downloaded from the CCDC.
;
_cell_angle_alpha 90
_cell_angle_beta 113.076(2)
_cell_angle_gamma 90
_cell_formula_units_Z 4
_cell_length_a 14.2146(2)
_cell_length_b 18.7121(2)
_cell_length_c 15.2367(3)
_cell_measurement_reflns_used 19318
_cell_measurement_temperature 123.00(10)
_cell_measurement_theta_max 73.9020
_cell_measurement_theta_min 3.8710
_cell_volume 3728.46(11)
_computing_cell_refinement 'CrysAlisPro 1.171.39.37b (Rigaku OD, 2017)'
_computing_data_collection 'CrysAlisPro 1.171.39.37b (Rigaku OD, 2017)'
_computing_data_reduction 'CrysAlisPro 1.171.39.37b (Rigaku OD, 2017)'
_computing_molecular_graphics 'Olex2 (Dolomanov et al., 2009)'
_computing_publication_material 'Olex2 (Dolomanov et al., 2009)'
_computing_structure_refinement 'ShelXL (Sheldrick, 2015)'
_computing_structure_solution 'ShelXT (Sheldrick, 2015)'
_diffrn_ambient_environment N~2~
_diffrn_ambient_temperature 123.00(10)
_diffrn_detector 'CCD plate'
_diffrn_detector_area_resol_mean 10.3546
_diffrn_detector_type Atlas
_diffrn_measured_fraction_theta_full 1.000
_diffrn_measured_fraction_theta_max 0.995
_diffrn_measurement_details
;
List of Runs (angles in degrees, time in seconds):

  # Type    Start    End  Width  t~exp~   \w     \q     \k     \f   Frames
#--------------------------------------------------------------------------
  1  \w     -3.00  25.00   1.00    1.50    --   36.00  95.00  71.95   28
  2  \w   -117.00 -18.00   1.00    1.50    --  -42.26 -37.00  60.00   99
  3  \w    -98.00  -2.00   1.00    1.50    --  -42.26 125.00 120.00   96
  4  \w   -100.00  -4.00   1.00    1.50    --  -42.26 128.00 -47.00   96
  5  \w   -115.00 -14.00   1.00    1.50    --  -42.26 -57.00-180.00  101
  6  \w   -117.00 -18.00   1.00    1.50    --  -42.26 -37.00 -30.00   99
  7  \w   -115.00 -14.00   1.00    1.50    --  -42.26 -57.00 -90.00  101
  8  \w     18.00  45.00   1.00    1.50    --   52.00  82.00 176.02   27
  9  \w     19.00  45.00   1.00    1.50    --   52.00  79.00 -20.54   26
 10  \w     18.00  45.00   1.00    1.50    --   52.00  81.00-100.93   27
 11  \w     18.00  45.00   1.00    1.50    --   52.00  82.00  17.58   27
 12  \w     19.00  45.00   1.00    1.50    --   52.00  79.00  60.71   26
 13  \w     19.00  45.00   1.00    1.50    --   52.00  80.00 156.75   26
 14  \w     32.00 140.00   1.00    1.50    --   64.00  76.00  65.75  108
 15  \w     35.00 144.00   1.00    1.50    --   68.00  77.00-174.07  109
 16  \w     35.00 144.00   1.00    1.50    --   68.00  77.00 124.52  109
 17  \w     36.00 144.00   1.00    1.50    --   68.00  76.00 -45.06  108
 18  \w     36.00 144.00   1.00    1.50    --   68.00  76.00 -82.69  108
 19  \w     40.00 148.00   1.00    1.50    --   72.00  76.00-110.28  108
 20  \w     97.00 148.00   1.00    1.50    --   72.00  77.00  38.13   51
 21  \w     39.00  64.00   1.00    1.50    --   72.00  77.00  -3.82   25
 22  \w    106.00 141.00   1.00    1.50    --   72.00  77.00  88.47   35
 23  \w     83.00 144.00   1.00    1.50    --   72.00  77.00-128.99   61
 24  \w     39.00  75.00   1.00    1.50    --   72.00  77.00  88.47   36
 25  \w     39.00  64.00   1.00    1.50    --   72.00  77.00-128.99   25
 26  \w     41.00  68.00   1.00    1.50    --   72.00  75.00 150.95   27
 27  \w     39.00  65.00   1.00    1.50    --   72.00  77.00  38.13   26
 28  \w     39.00 106.00   1.00    4.00    --  106.55 -94.00 -30.00   67
 29  \w     75.00 152.00   1.00    4.00    --  106.55  77.00-150.00   77
 30  \w     74.00 157.00   1.00    4.00    --  106.55  77.00 -90.00   83
 31  \w     74.00 149.00   1.00    4.00    --  106.55  77.00 -60.00   75
 32  \w     33.00 100.00   1.00    4.00    --  106.55 -94.00-180.00   67
 33  \w     80.00 139.00   1.00    4.00    --  106.55  61.00-150.00   59
 34  \w     40.00  87.00   1.00    4.00    --  106.55 -94.00  30.00   47
 35  \w    110.00 158.00   1.00    4.00    --  106.55  77.00 150.00   48
 36  \w     77.00 112.00   1.00    4.00    --  106.55  61.00  60.00   35
 37  \w     84.00 154.00   1.00    4.00    --  106.55 125.00   0.00   70
 38  \w     74.00 100.00   1.00    4.00    --  106.55  77.00   0.00   26
 39  \w     78.00 105.00   1.00    4.00    --  106.55  61.00-180.00   27
 40  \w     48.00  76.00   1.00    4.00    --  106.55 -45.00  90.00   28
 41  \w     74.00 144.00   1.00    4.00    --  106.55  77.00  60.00   70
 42  \w     42.00  77.00   1.00    4.00    --  106.55 -45.00 -60.00   35
 43  \w    106.00 151.00   1.00    4.00    --  106.55  77.00   0.00   45
 44  \w     74.00  99.00   1.00    4.00    --  106.55  77.00 150.00   25
 45  \w     74.00 149.00   1.00    4.00    --  106.55  77.00 120.00   75
 46  \w    108.00 141.00   1.00    4.00    --  106.55  77.00-180.00   33
 47  \w     44.00  73.00   1.00    4.00    --  106.55 -45.00 150.00   29
 48  \w     74.00 153.00   1.00    4.00    --  106.55  77.00 -30.00   79
 49  \w     75.00 101.00   1.00    4.00    --  106.55  77.00-180.00   26
 50  \w     35.00  66.00   1.00    4.00    --  106.55 -45.00   0.00   31
 51  \w     42.00 115.00   1.00    4.00    --  106.55-125.00 120.00   73
 52  \w     32.00 100.00   1.00    4.00    --  106.55 -94.00 120.00   68
 53  \w     74.00 151.00   1.00    4.00    --  106.55  77.00-120.00   77
 54  \w     74.00 158.00   1.00    4.00    --  106.55  77.00  90.00   84
 55  \w     24.00  75.00   1.00    4.00    --  106.55 -94.00 -60.00   51
 56  \w     77.00 104.00   1.00    4.00    --  106.55  61.00  30.00   27
 57  \w     33.00 120.00   1.00    4.00    --  106.55-125.00 -60.00   87
;
_diffrn_measurement_device 'four-circle diffractometer'
_diffrn_measurement_device_type 'SuperNova, Single source at offset/far, Atlas'
_diffrn_measurement_method '\w scans'
_diffrn_orient_matrix_type 'CrysAlisPro convention (1999,Acta A55,543-557)'
_diffrn_orient_matrix_UB_11 0.0307285000
_diffrn_orient_matrix_UB_12 0.0792671000
_diffrn_orient_matrix_UB_13 0.0184675000
_diffrn_orient_matrix_UB_21 -0.0716464000
_diffrn_orient_matrix_UB_22 0.0088057000
_diffrn_orient_matrix_UB_23 0.0533319000
_diffrn_orient_matrix_UB_31 0.0882335000
_diffrn_orient_matrix_UB_32 -0.0204950000
_diffrn_orient_matrix_UB_33 0.0943366000
_diffrn_radiation_monochromator mirror
_diffrn_radiation_probe x-ray
_diffrn_radiation_type CuK\a
_diffrn_radiation_wavelength 1.54184
_diffrn_reflns_av_R_equivalents 0.0472
_diffrn_reflns_av_unetI/netI 0.0171
_diffrn_reflns_Laue_measured_fraction_full 1.000
_diffrn_reflns_Laue_measured_fraction_max 0.995
_diffrn_reflns_limit_h_max 17
_diffrn_reflns_limit_h_min -17
_diffrn_reflns_limit_k_max 23
_diffrn_reflns_limit_k_min -23
_diffrn_reflns_limit_l_max 18
_diffrn_reflns_limit_l_min -18
_diffrn_reflns_number 38559
_diffrn_reflns_point_group_measured_fraction_full 1.000
_diffrn_reflns_point_group_measured_fraction_max 0.995
_diffrn_reflns_theta_full 67.684
_diffrn_reflns_theta_max 74.012
_diffrn_reflns_theta_min 3.940
_diffrn_source 'micro-focus sealed X-ray tube'
_diffrn_source_type 'SuperNova (Cu) X-ray Source'
_exptl_absorpt_coefficient_mu 1.880
_exptl_absorpt_correction_T_max 1.000
_exptl_absorpt_correction_T_min 0.807
_exptl_absorpt_correction_type gaussian
_exptl_absorpt_process_details
;
CrysAlisPro 1.171.39.37b (Rigaku Oxford Diffraction, 2017)
Numerical absorption correction based on gaussian integration over
			a multifaceted crystal model
Empirical absorption correction using spherical harmonics,
 implemented in SCALE3 ABSPACK scaling algorithm.
;
_exptl_crystal_colour 'clear red'
_exptl_crystal_colour_lustre clear
_exptl_crystal_colour_primary red
_exptl_crystal_density_diffrn 1.534
_exptl_crystal_description prism
_exptl_crystal_F_000 1768
_exptl_crystal_size_max 0.209
_exptl_crystal_size_mid 0.162
_exptl_crystal_size_min 0.153
_refine_diff_density_max 0.400
_refine_diff_density_min -0.361
_refine_diff_density_rms 0.054
_refine_ls_extinction_method none
_refine_ls_goodness_of_fit_ref 1.054
_refine_ls_hydrogen_treatment constr
_refine_ls_matrix_type full
_refine_ls_number_parameters 265
_refine_ls_number_reflns 3768
_refine_ls_number_restraints 0
_refine_ls_restrained_S_all 1.054
_refine_ls_R_factor_all 0.0313
_refine_ls_R_factor_gt 0.0296
_refine_ls_shift/su_max 0.000
_refine_ls_shift/su_mean 0.000
_refine_ls_structure_factor_coef Fsqd
_refine_ls_weighting_details 'w=1/[\s^2^(Fo^2^)+(0.0408P)^2^+4.5681P] where P=(Fo^2^+2Fc^2^)/3'
_refine_ls_weighting_scheme calc
_refine_ls_wR_factor_gt 0.0800
_refine_ls_wR_factor_ref 0.0815
_reflns_Friedel_coverage 0.000
_reflns_number_gt 3553
_reflns_number_total 3768
_reflns_threshold_expression 'I > 2\s(I)'
_cod_data_source_file d1dt04325k2.cif
_cod_data_source_block r081
_cod_original_cell_volume 3728.43(12)
_cod_database_code 7709402
_shelx_shelxl_version_number 2016/6
_shelx_space_group_comment
;
The symmetry employed for this shelxl refinement is uniquely defined
by the following loop, which should always be used as a source of
symmetry information in preference to the above space-group names.
They are only intended as comments.
;
_reflns_odcompleteness_completeness 100.00
_reflns_odcompleteness_iscentric 1
_reflns_odcompleteness_theta 66.97
_olex2_refinement_description
;
1. Fixed Uiso
 At 1.2 times of:
  All C(H) groups
 At 1.5 times of:
  All C(H,H,H) groups
2.a Aromatic/amide H refined with riding coordinates:
 C8(H8), C11(H11), C15(H15), C2(H2), C13(H13), C14(H14), C17(H17), C12(H12),
 C21(H21), C18(H18), C19(H19), C20(H20)
2.b Idealised Me refined as rotating group:
 C5(H5A,H5B,H5C), C4(H4A,H4B,H4C)
;
_olex2_date_sample_data_collection 2018-10-08
_olex2_date_sample_submission 2018-10-05
_olex2_diffrn_ambient_temperature_device 'Oxford Cryosystems CryoStream 700'
_olex2_exptl_crystal_mounting_method 'The crystal was mounted on a MITIGEN holder oil'
_olex2_submission_original_sample_id KT-11
_olex2_submission_special_instructions 'No special instructions were received'
_oxdiff_exptl_absorpt_empirical_details
;
Empirical correction (ABSPACK) includes:
- Absorption correction using spherical harmonics
- Frame scaling
;
_oxdiff_exptl_absorpt_empirical_full_max 3.303
_oxdiff_exptl_absorpt_empirical_full_min 0.515

loop_
_space_group_symop_operation_xyz
'x, y, z'
'-x+1/2, y, -z'
'x+1/2, y+1/2, z+1/2'
'-x+1, y+1/2, -z+1/2'
'-x, -y, -z'
'x-1/2, -y, z'
'-x+1/2, -y+1/2, -z+1/2'
'x, -y+1/2, z+1/2'

loop_
_atom_site_label
_atom_site_type_symbol
_atom_site_fract_x
_atom_site_fract_y
_atom_site_fract_z
_atom_site_U_iso_or_equiv
_atom_site_adp_type
_atom_site_occupancy
_atom_site_site_symmetry_order
_atom_site_calc_flag
_atom_site_refinement_flags_posn
_atom_site_refinement_flags_adp
_atom_site_refinement_flags_occupancy
_atom_site_disorder_assembly
_atom_site_disorder_group
Cu1 Cu 0.250000 0.25985(2) 0.500000 0.01756(10) Uani 1 2 d S T P . .
P1 P 0.250000 0.69392(3) 0.500000 0.02322(13) Uani 1 2 d S T P . .
F2 F 0.31744(8) 0.75376(6) 0.57161(8) 0.0378(3) Uani 1 1 d . . . . .
F3 F 0.32684(9) 0.69426(6) 0.44676(9) 0.0449(3) Uani 1 1 d . . . . .
N3 N 0.16304(9) 0.27484(6) 0.29857(8) 0.0154(2) Uani 1 1 d . . . . .
N4 N 0.17155(9) 0.22761(6) 0.37047(8) 0.0166(2) Uani 1 1 d . . . . .
F1 F 0.31751(10) 0.63338(6) 0.57085(10) 0.0527(3) Uani 1 1 d . . . . .
N1 N 0.19328(9) 0.38943(6) 0.25785(8) 0.0171(2) Uani 1 1 d . . . . .
N2 N 0.28572(9) 0.34287(6) 0.41455(8) 0.0153(2) Uani 1 1 d . . . . .
C9 C 0.33502(11) 0.40593(8) 0.44121(10) 0.0170(3) Uani 1 1 d . . . . .
C3 C 0.10754(11) 0.17429(8) 0.32897(10) 0.0189(3) Uani 1 1 d . . . . .
C8 C 0.31335(11) 0.46288(8) 0.37740(11) 0.0193(3) Uani 1 1 d . . . . .
H8 H 0.346876 0.506425 0.395795 0.023 Uiso 1 1 calc R . . . .
C16 C 0.20882(11) 0.51043(8) 0.21306(11) 0.0197(3) Uani 1 1 d . . . . .
C6 C 0.21796(10) 0.33965(7) 0.32430(10) 0.0151(3) Uani 1 1 d . . . . .
C11 C 0.41849(12) 0.47619(8) 0.59031(11) 0.0221(3) Uani 1 1 d . . . . .
H11 H 0.380956 0.515933 0.559093 0.027 Uiso 1 1 calc R . . . .
C10 C 0.40943(11) 0.41197(8) 0.54110(10) 0.0179(3) Uani 1 1 d . . . . .
C15 C 0.46860(11) 0.35327(8) 0.58823(11) 0.0202(3) Uani 1 1 d . . . . .
H15 H 0.463768 0.310513 0.555622 0.024 Uiso 1 1 calc R . . . .
C1 C 0.09198(11) 0.25145(8) 0.21253(10) 0.0168(3) Uani 1 1 d . . . . .
C2 C 0.05689(11) 0.18748(8) 0.23059(10) 0.0199(3) Uani 1 1 d . . . . .
H2 H 0.008631 0.158159 0.186241 0.024 Uiso 1 1 calc R . . . .
C13 C 0.54096(12) 0.42208(9) 0.73231(11) 0.0257(3) Uani 1 1 d . . . . .
H13 H 0.584011 0.425302 0.796476 0.031 Uiso 1 1 calc R . . . .
C5 C 0.06143(11) 0.29017(8) 0.12006(10) 0.0201(3) Uani 1 1 d . . . . .
H5A H 0.033304 0.335875 0.125127 0.030 Uiso 1 1 calc GR . . . .
H5B H 0.011014 0.262724 0.070614 0.030 Uiso 1 1 calc GR . . . .
H5C H 0.120294 0.296848 0.104834 0.030 Uiso 1 1 calc GR . . . .
C14 C 0.53442(11) 0.35854(9) 0.68333(11) 0.0238(3) Uani 1 1 d . . . . .
H14 H 0.574132 0.319534 0.714257 0.029 Uiso 1 1 calc R . . . .
C7 C 0.24032(11) 0.45295(8) 0.28552(10) 0.0178(3) Uani 1 1 d . . . . .
C17 C 0.21970(12) 0.58223(8) 0.23995(12) 0.0244(3) Uani 1 1 d . . . . .
H17 H 0.245055 0.594582 0.304191 0.029 Uiso 1 1 calc R . . . .
C4 C 0.09860(13) 0.11255(8) 0.38694(11) 0.0260(3) Uani 1 1 d . . . . .
H4A H 0.129542 0.071159 0.372175 0.039 Uiso 1 1 calc GR . . . .
H4B H 0.027706 0.103069 0.372501 0.039 Uiso 1 1 calc GR . . . .
H4C H 0.132789 0.123643 0.453511 0.039 Uiso 1 1 calc GR . . . .
C12 C 0.48354(13) 0.48075(9) 0.68588(12) 0.0258(3) Uani 1 1 d . . . . .
H12 H 0.488596 0.523351 0.718861 0.031 Uiso 1 1 calc R . . . .
C21 C 0.16753(13) 0.49302(9) 0.11648(11) 0.0277(3) Uani 1 1 d . . . . .
H21 H 0.157481 0.445375 0.097738 0.033 Uiso 1 1 calc R . . . .
C18 C 0.19257(13) 0.63526(9) 0.17054(13) 0.0297(4) Uani 1 1 d . . . . .
H18 H 0.199725 0.683076 0.188643 0.036 Uiso 1 1 calc R . . . .
C19 C 0.15512(13) 0.61758(9) 0.07500(13) 0.0312(4) Uani 1 1 d . . . . .
H19 H 0.139236 0.653269 0.028958 0.037 Uiso 1 1 calc R . . . .
C20 C 0.14137(15) 0.54664(10) 0.04817(13) 0.0345(4) Uani 1 1 d . . . . .
H20 H 0.114339 0.534683 -0.016225 0.041 Uiso 1 1 calc R . . . .

loop_
_atom_site_aniso_label
_atom_site_aniso_U_11
_atom_site_aniso_U_22
_atom_site_aniso_U_33
_atom_site_aniso_U_23
_atom_site_aniso_U_13
_atom_site_aniso_U_12
Cu1 0.02021(16) 0.01912(16) 0.01064(15) 0.000 0.00310(12) 0.000
P1 0.0244(3) 0.0185(3) 0.0292(3) 0.000 0.0130(2) 0.000
F2 0.0369(6) 0.0351(6) 0.0365(6) -0.0100(5) 0.0090(5) -0.0042(4)
F3 0.0446(6) 0.0498(7) 0.0546(7) -0.0078(5) 0.0348(6) -0.0013(5)
N3 0.0173(6) 0.0155(5) 0.0118(6) 0.0007(4) 0.0041(5) -0.0005(4)
N4 0.0197(6) 0.0149(6) 0.0141(6) 0.0008(4) 0.0055(5) -0.0010(4)
F1 0.0560(8) 0.0350(6) 0.0648(8) 0.0191(6) 0.0212(7) 0.0173(5)
N1 0.0189(6) 0.0176(6) 0.0154(6) 0.0002(4) 0.0073(5) -0.0008(4)
N2 0.0159(5) 0.0169(6) 0.0137(6) -0.0011(4) 0.0063(5) -0.0008(4)
C9 0.0159(6) 0.0193(7) 0.0174(7) -0.0016(5) 0.0083(6) -0.0016(5)
C3 0.0204(7) 0.0166(6) 0.0172(7) -0.0017(5) 0.0049(6) -0.0013(5)
C8 0.0205(7) 0.0181(7) 0.0190(7) -0.0004(5) 0.0075(6) -0.0043(5)
C16 0.0186(7) 0.0212(7) 0.0196(7) 0.0039(6) 0.0078(6) -0.0023(5)
C6 0.0154(6) 0.0167(6) 0.0143(6) -0.0017(5) 0.0070(5) -0.0007(5)
C11 0.0236(7) 0.0205(7) 0.0217(8) -0.0025(6) 0.0082(6) -0.0052(6)
C10 0.0162(7) 0.0209(7) 0.0171(7) -0.0013(5) 0.0072(6) -0.0046(5)
C15 0.0178(7) 0.0223(7) 0.0200(7) -0.0023(6) 0.0069(6) -0.0028(5)
C1 0.0171(7) 0.0190(7) 0.0128(7) -0.0026(5) 0.0041(5) 0.0009(5)
C2 0.0212(7) 0.0188(7) 0.0161(7) -0.0030(5) 0.0032(6) -0.0028(5)
C13 0.0208(7) 0.0380(9) 0.0154(7) -0.0030(6) 0.0041(6) -0.0102(6)
C5 0.0226(7) 0.0223(7) 0.0122(7) 0.0000(5) 0.0034(6) -0.0003(6)
C14 0.0182(7) 0.0293(8) 0.0210(8) 0.0030(6) 0.0047(6) -0.0016(6)
C7 0.0188(7) 0.0190(7) 0.0179(7) 0.0009(5) 0.0098(6) -0.0007(5)
C17 0.0232(7) 0.0225(7) 0.0236(8) 0.0015(6) 0.0050(6) -0.0031(6)
C4 0.0328(8) 0.0200(7) 0.0201(8) 0.0007(6) 0.0048(6) -0.0076(6)
C12 0.0283(8) 0.0267(8) 0.0224(8) -0.0085(6) 0.0099(7) -0.0105(6)
C21 0.0394(9) 0.0227(8) 0.0205(8) 0.0023(6) 0.0111(7) -0.0018(7)
C18 0.0258(8) 0.0197(7) 0.0370(9) 0.0059(7) 0.0052(7) -0.0031(6)
C19 0.0285(8) 0.0296(9) 0.0308(9) 0.0142(7) 0.0064(7) -0.0007(7)
C20 0.0466(11) 0.0334(9) 0.0205(8) 0.0062(7) 0.0100(8) -0.0009(8)

loop_
_atom_type_symbol
_atom_type_description
_atom_type_scat_dispersion_real
_atom_type_scat_dispersion_imag
_atom_type_scat_source
C C 0.0181 0.0091 'International Tables Vol C Tables 4.2.6.8 and 6.1.1.4'
H H 0.0000 0.0000 'International Tables Vol C Tables 4.2.6.8 and 6.1.1.4'
Cu Cu -1.9646 0.5888 'International Tables Vol C Tables 4.2.6.8 and 6.1.1.4'
F F 0.0727 0.0534 'International Tables Vol C Tables 4.2.6.8 and 6.1.1.4'
N N 0.0311 0.0180 'International Tables Vol C Tables 4.2.6.8 and 6.1.1.4'
P P 0.2955 0.4335 'International Tables Vol C Tables 4.2.6.8 and 6.1.1.4'

loop_
_exptl_crystal_face_index_h
_exptl_crystal_face_index_k
_exptl_crystal_face_index_l
_exptl_crystal_face_perp_dist
-7 5 -1 0.0751
8 -5 0 0.0804
-3 1 10 0.1052
7 -4 -9 0.0962
-1 1 -9 0.1203
-1 -4 9 0.0914
4 4 -9 0.1019
-7 1 -2 0.0784
-9 -3 6 0.0744
9 0 0 0.0812
9 3 -6 0.0840
0 9 -6 0.0898
7 8 0 0.0689
2 7 6 0.0924
-2 12 0 0.0756
-6 9 4 0.0706
-7 -1 9 0.0804
-7 -8 3 0.0653
0 -7 7 0.0728
3 -7 6 0.0786
-2 -12 2 0.0788
-5 -8 -3 0.0928
1 -8 -7 0.1071
4 -11 -3 0.0843
9 -4 -6 0.0851
8 1 -8 0.0836

loop_
_geom_angle_atom_site_label_1
_geom_angle_atom_site_label_2
_geom_angle_atom_site_label_3
_geom_angle
_geom_angle_site_symmetry_1
_geom_angle_site_symmetry_3
_geom_angle_publ_flag
N4 Cu1 N4 143.83(7) . 2_556 ?
N4 Cu1 N2 78.04(5) . . ?
N4 Cu1 N2 130.06(5) 2_556 . ?
N4 Cu1 N2 130.06(5) . 2_556 ?
N4 Cu1 N2 78.04(5) 2_556 2_556 ?
N2 Cu1 N2 90.68(6) 2_556 . ?
F2 P1 F2 90.81(9) . 2_556 ?
F2 P1 F3 89.85(6) . . ?
F2 P1 F3 89.83(6) . 2_556 ?
F2 P1 F3 89.83(6) 2_556 . ?
F2 P1 F3 89.85(6) 2_556 2_556 ?
F2 P1 F1 179.38(7) 2_556 . ?
F2 P1 F1 89.70(7) 2_556 2_556 ?
F2 P1 F1 179.38(7) . 2_556 ?
F2 P1 F1 89.70(7) . . ?
F3 P1 F3 179.54(9) . 2_556 ?
F3 P1 F1 89.82(7) 2_556 2_556 ?
F3 P1 F1 90.51(7) 2_556 . ?
F3 P1 F1 89.82(7) . . ?
F3 P1 F1 90.51(7) . 2_556 ?
F1 P1 F1 89.80(11) . 2_556 ?
N4 N3 C6 117.66(11) . . ?
N4 N3 C1 110.92(11) . . ?
C1 N3 C6 131.10(12) . . ?
N3 N4 Cu1 116.47(9) . . ?
C3 N4 Cu1 136.74(10) . . ?
C3 N4 N3 105.84(11) . . ?
C6 N1 C7 115.65(12) . . ?
C9 N2 Cu1 130.44(9) . . ?
C6 N2 Cu1 109.60(9) . . ?
C6 N2 C9 115.37(12) . . ?
N2 C9 C8 120.77(13) . . ?
N2 C9 C10 116.98(12) . . ?
C8 C9 C10 122.22(13) . . ?
N4 C3 C2 110.10(13) . . ?
N4 C3 C4 120.06(13) . . ?
C2 C3 C4 129.84(13) . . ?
C9 C8 H8 120.9 . . ?
C7 C8 C9 118.30(13) . . ?
C7 C8 H8 120.9 . . ?
C17 C16 C7 120.97(14) . . ?
C21 C16 C7 119.83(14) . . ?
C21 C16 C17 119.20(14) . . ?
N1 C6 N3 116.23(12) . . ?
N1 C6 N2 128.79(13) . . ?
N2 C6 N3 114.94(12) . . ?
C10 C11 H11 120.0 . . ?
C12 C11 H11 120.0 . . ?
C12 C11 C10 119.98(15) . . ?
C11 C10 C9 119.80(14) . . ?
C11 C10 C15 119.36(14) . . ?
C15 C10 C9 120.80(13) . . ?
C10 C15 H15 119.9 . . ?
C14 C15 C10 120.29(14) . . ?
C14 C15 H15 119.9 . . ?
N3 C1 C5 125.42(13) . . ?
C2 C1 N3 106.06(13) . . ?
C2 C1 C5 128.52(13) . . ?
C3 C2 H2 126.5 . . ?
C1 C2 C3 107.07(13) . . ?
C1 C2 H2 126.5 . . ?
C14 C13 H13 119.9 . . ?
C12 C13 H13 119.9 . . ?
C12 C13 C14 120.17(14) . . ?
C1 C5 H5A 109.5 . . ?
C1 C5 H5B 109.5 . . ?
C1 C5 H5C 109.5 . . ?
H5A C5 H5B 109.5 . . ?
H5A C5 H5C 109.5 . . ?
H5B C5 H5C 109.5 . . ?
C15 C14 C13 119.91(15) . . ?
C15 C14 H14 120.0 . . ?
C13 C14 H14 120.0 . . ?
N1 C7 C8 121.06(13) . . ?
N1 C7 C16 116.09(13) . . ?
C8 C7 C16 122.84(13) . . ?
C16 C17 H17 120.1 . . ?
C18 C17 C16 119.88(15) . . ?
C18 C17 H17 120.1 . . ?
C3 C4 H4A 109.5 . . ?
C3 C4 H4B 109.5 . . ?
C3 C4 H4C 109.5 . . ?
H4A C4 H4B 109.5 . . ?
H4A C4 H4C 109.5 . . ?
H4B C4 H4C 109.5 . . ?
C11 C12 H12 119.9 . . ?
C13 C12 C11 120.26(15) . . ?
C13 C12 H12 119.9 . . ?
C16 C21 H21 119.9 . . ?
C20 C21 C16 120.11(16) . . ?
C20 C21 H21 119.9 . . ?
C17 C18 H18 119.7 . . ?
C19 C18 C17 120.58(16) . . ?
C19 C18 H18 119.7 . . ?
C18 C19 H19 120.2 . . ?
C18 C19 C20 119.63(15) . . ?
C20 C19 H19 120.2 . . ?
C21 C20 H20 119.7 . . ?
C19 C20 C21 120.54(16) . . ?
C19 C20 H20 119.7 . . ?

loop_
_geom_bond_atom_site_label_1
_geom_bond_atom_site_label_2
_geom_bond_distance
_geom_bond_site_symmetry_2
_geom_bond_publ_flag
Cu1 N4 1.9435(12) . ?
Cu1 N4 1.9436(12) 2_556 ?
Cu1 N2 2.2099(12) 2_556 ?
Cu1 N2 2.2100(12) . ?
P1 F2 1.5948(11) . ?
P1 F2 1.5949(11) 2_556 ?
P1 F3 1.5955(10) 2_556 ?
P1 F3 1.5955(10) . ?
P1 F1 1.5992(12) . ?
P1 F1 1.5992(12) 2_556 ?
N3 N4 1.3756(16) . ?
N3 C6 1.4120(18) . ?
N3 C1 1.3756(18) . ?
N4 C3 1.3312(19) . ?
N1 C6 1.3181(18) . ?
N1 C7 1.3477(19) . ?
N2 C9 1.3511(18) . ?
N2 C6 1.3357(18) . ?
C9 C8 1.393(2) . ?
C9 C10 1.479(2) . ?
C3 C2 1.407(2) . ?
C3 C4 1.490(2) . ?
C8 H8 0.9300 . ?
C8 C7 1.390(2) . ?
C16 C7 1.480(2) . ?
C16 C17 1.395(2) . ?
C16 C21 1.392(2) . ?
C11 H11 0.9300 . ?
C11 C10 1.396(2) . ?
C11 C12 1.388(2) . ?
C10 C15 1.399(2) . ?
C15 H15 0.9300 . ?
C15 C14 1.386(2) . ?
C1 C2 1.366(2) . ?
C1 C5 1.490(2) . ?
C2 H2 0.9300 . ?
C13 H13 0.9300 . ?
C13 C14 1.387(2) . ?
C13 C12 1.385(2) . ?
C5 H5A 0.9600 . ?
C5 H5B 0.9600 . ?
C5 H5C 0.9600 . ?
C14 H14 0.9300 . ?
C17 H17 0.9300 . ?
C17 C18 1.390(2) . ?
C4 H4A 0.9600 . ?
C4 H4B 0.9600 . ?
C4 H4C 0.9600 . ?
C12 H12 0.9300 . ?
C21 H21 0.9300 . ?
C21 C20 1.387(2) . ?
C18 H18 0.9300 . ?
C18 C19 1.380(3) . ?
C19 H19 0.9300 . ?
C19 C20 1.380(3) . ?
C20 H20 0.9300 . ?

loop_
_exptl_oxdiff_crystal_face_indexfrac_h
_exptl_oxdiff_crystal_face_indexfrac_k
_exptl_oxdiff_crystal_face_indexfrac_l
_exptl_oxdiff_crystal_face_x
_exptl_oxdiff_crystal_face_y
_exptl_oxdiff_crystal_face_z
-7.0000 5.0000 -1.0000 0.1628 0.4922 -0.8144
8.0000 -5.0000 0.0000 -0.1505 -0.6172 0.8083
-3.0000 1.0000 10.0000 0.1718 0.7571 0.6582
7.0000 -4.0000 -9.0000 -0.2682 -1.0167 -0.1494
-1.0000 1.0000 -9.0000 -0.1177 -0.3995 -0.9578
-1.0000 -4.0000 9.0000 -0.1816 0.5164 0.8428
4.0000 4.0000 -9.0000 0.2738 -0.7313 -0.5781
-7.0000 1.0000 -2.0000 -0.1728 0.4037 -0.8268
-9.0000 -3.0000 6.0000 -0.4036 0.9384 -0.1666
9.0000 0.0000 0.0000 0.2766 -0.6448 0.7941
9.0000 3.0000 -6.0000 0.4036 -0.9384 0.1666
-0.0000 9.0000 -6.0000 0.6026 -0.2407 -0.7505
7.0000 8.0000 0.0000 0.8492 -0.4311 0.4537
2.0000 7.0000 6.0000 0.7271 0.2383 0.5990
-2.0000 12.0000 -0.0000 0.8897 0.2490 -0.4224
-6.0000 9.0000 4.0000 0.6029 0.7225 -0.3365
-7.0000 -1.0000 9.0000 -0.1282 0.9727 0.2519
-7.0000 -8.0000 3.0000 -0.7938 0.5911 -0.1707
0.0000 -7.0000 7.0000 -0.4256 0.3117 0.8038
3.0000 -7.0000 6.0000 -0.3519 0.0434 0.9742
-2.0000 -12.0000 2.0000 -0.9757 0.1443 0.2581
-5.0000 -8.0000 -3.0000 -0.8432 0.1278 -0.5602
1.0000 -8.0000 -7.0000 -0.7327 -0.5154 -0.4082
4.0000 -11.0000 -3.0000 -0.8044 -0.5434 0.2954
9.0000 -4.0000 -6.0000 -0.1513 -1.0000 0.3101
8.0000 1.0000 -8.0000 0.1774 -0.9910 -0.0693
